data_2003953
loop_
_publ_author_name
'Ng, S. W.'
'Kumar Das, V. G.'

_publ_section_title
;Tetrabutylbis[(<i>N</i>,<i>N</i>-diethylthiocarbamoylthio)acetato]distannoxane
 Dimer
;
_journal_issue 9
_journal_name_full 'Acta Crystallographica Section C'
_journal_page_first 1774
_journal_page_last 1776
_journal_paper_doi 10.1107/S0108270195003143
_journal_volume 51
_journal_year 1995
_chemical_formula_moiety {[(C4H9)2SnO2CCH2S2CN(C2H5)2]2O}2
_chemical_formula_sum 'C60 H120 N4 O10 S8 Sn4'
_chemical_formula_weight 1788.84
_chemical_melting_point 373
_chemical_name_systematic
;
 tetrabutylbis[(N,N-diethylthiocarbamylthio)acetato]distannoxane dimer
;
_space_group_IT_number 2
_symmetry_cell_setting triclinic
_symmetry_space_group_name_Hall '-P 1'
_symmetry_space_group_name_H-M 'P -1'
_audit_creation_method SHELXL
_cell_angle_alpha 88.684(9)
_cell_angle_beta 75.199(7)
_cell_angle_gamma 72.618(7)
_cell_formula_units_Z 1
_cell_length_a 11.8709(8)
_cell_length_b 13.625(2)
_cell_length_c 13.8088(14)
_cell_measurement_reflns_used 25
_cell_measurement_temperature 298
_cell_measurement_theta_max 10
_cell_measurement_theta_min 8
_cell_volume 2057.3(4)
_computing_cell_refinement
;
CAD-4 VAX/PC Fortran System (Enraf-Nonius, 1988)
;
_computing_data_collection
;
CAD-4 VAX/PC Fortran System (Enraf-Nonius, 1988)
;
_computing_data_reduction 'Xtal3.0 (Hall & Stewart, 1990)'
_computing_molecular_graphics 'ORTEPII (Johnson, 1976)'
_computing_publication_material 'SHELXL93 (Sheldrick, 1993)'
_computing_structure_refinement 'SHELXL93 (Sheldrick, 1993)'
_computing_structure_solution 'SHELX86 (Sheldrick, 1990)'
_diffrn_ambient_temperature 298
_diffrn_measurement_device 'Enraf-Nonius CAD4'
_diffrn_measurement_method \w-2\q
_diffrn_radiation_monochromator graphite
_diffrn_radiation_source 'fine-focus sealed tube'
_diffrn_radiation_type MoK\a
_diffrn_radiation_wavelength .71073
_diffrn_reflns_av_R_equivalents .0272
_diffrn_reflns_av_sigmaI/netI 0.0746
_diffrn_reflns_limit_h_max 14
_diffrn_reflns_limit_h_min 0
_diffrn_reflns_limit_k_max 16
_diffrn_reflns_limit_k_min -015
_diffrn_reflns_limit_l_max 16
_diffrn_reflns_limit_l_min -015
_diffrn_reflns_number 7591
_diffrn_reflns_theta_max 24.98
_diffrn_reflns_theta_min 1.53
_diffrn_standards_decay_% 2.9
_diffrn_standards_interval_time 60
_diffrn_standards_number 3
_exptl_absorpt_coefficient_mu 1.452
_exptl_absorpt_correction_type none
_exptl_crystal_colour colorless
_exptl_crystal_density_diffrn 1.444
_exptl_crystal_description block
_exptl_crystal_F_000 916
_exptl_crystal_size_max .28
_exptl_crystal_size_mid .21
_exptl_crystal_size_min .14
_refine_diff_density_max .460
_refine_diff_density_min -0.506
_refine_ls_extinction_method none
_refine_ls_goodness_of_fit_all 1.025
_refine_ls_goodness_of_fit_obs 1.077
_refine_ls_matrix_type full
_refine_ls_number_parameters 388
_refine_ls_number_reflns 7208
_refine_ls_number_restraints 0
_refine_ls_restrained_S_all 1.025
_refine_ls_restrained_S_obs 1.077
_refine_ls_R_factor_all 0.0944
_refine_ls_R_factor_obs .0501
_refine_ls_shift/esd_max .001
_refine_ls_shift/esd_mean 0.000
_refine_ls_structure_factor_coef Fsqd
_refine_ls_weighting_scheme
;
calc w = 1/[\s^2^(F~o~^2^) + (0.0422P)^2^ + 0.3089P]
where P = (F~o~^2^ + 2F~c~^2^)/3
;
_refine_ls_wR_factor_all .1133
_refine_ls_wR_factor_obs .0948
_reflns_number_observed 4697
_reflns_number_total 7208
_reflns_observed_criterion >2sigma(I)
_cod_data_source_file ta1020.cif
_cod_data_source_block ta1020
_cod_depositor_comments
;
The following automatic conversions were performed:

'_chemical_melting_point' value '373 K' was changed to '373' - the
value should be numeric and without a unit designator.

Automatic conversion script
Id: cif_fix_values 1715 2011-07-08 13:25:40Z adriana 
;
_cod_original_cell_volume 2057.2(3)
_cod_database_code 2003953

loop_
_symmetry_equiv_pos_as_xyz
'x, y, z'
'-x, -y, -z'

loop_
_atom_site_aniso_label
_atom_site_aniso_U_11
_atom_site_aniso_U_22
_atom_site_aniso_U_33
_atom_site_aniso_U_12
_atom_site_aniso_U_13
_atom_site_aniso_U_23
Sn1 0.0394(3) 0.0705(4) 0.0347(3) -0.0154(3) -0.0028(2) 0.0087(2)
Sn2 0.0361(3) 0.0495(3) 0.0355(3) -0.0130(2) -0.0075(2) 0.0004(2)
S1 0.0415(10) 0.0655(13) 0.0599(12) -0.0194(10) -0.0002(9) 0.0002(10)
S2 0.084(2) 0.092(2) 0.079(2) -0.0440(14) -0.0006(13) 0.0172(13)
S3 0.0528(12) 0.0662(14) 0.091(2) -0.0225(11) -0.0168(11) 0.0098(12)
S4 0.076(2) 0.094(2) 0.134(2) -0.0381(15) 0.001(2) 0.036(2)
O1 0.041(3) 0.145(6) 0.058(4) -0.017(3) -0.015(3) 0.023(4)
O2 0.039(3) 0.093(4) 0.053(3) -0.017(3) -0.006(2) -0.008(3)
O3 0.044(3) 0.073(3) 0.035(3) -0.017(2) -0.008(2) 0.007(2)
O4 0.054(3) 0.100(4) 0.041(3) -0.021(3) -0.004(3) 0.006(3)
O5 0.038(2) 0.052(3) 0.029(2) -0.015(2) -0.005(2) 0.003(2)
N1 0.067(4) 0.060(4) 0.056(4) -0.016(4) 0.001(3) 0.011(3)
N2 0.064(5) 0.077(6) 0.157(8) -0.022(5) 0.020(5) 0.019(5)
C1 0.056(5) 0.093(6) 0.058(5) -0.037(5) -0.015(4) 0.024(4)
C2 0.071(6) 0.084(7) 0.084(6) -0.032(5) -0.017(5) 0.013(5)
C3 0.100(8) 0.087(7) 0.089(7) -0.041(6) -0.018(6) 0.016(6)
C4 0.144(11) 0.077(8) 0.192(14) -0.024(8) -0.041(10) 0.016(8)
C5 0.071(6) 0.077(6) 0.057(5) 0.009(5) 0.005(4) -0.005(4)
C6 0.142(13) 0.215(17) 0.108(11) -0.063(12) 0.006(9) -0.013(11)
C7 0.140(13) 0.217(18) 0.132(13) -0.073(12) 0.026(10) -0.004(12)
C8 0.084(8) 0.272(17) 0.085(8) -0.035(10) 0.011(7) 0.018(10)
C9 0.032(4) 0.054(5) 0.062(5) -0.012(3) -0.009(4) 0.001(4)
C10 0.039(4) 0.083(6) 0.057(5) -0.018(4) -0.002(4) -0.010(4)
C11 0.048(4) 0.060(5) 0.054(4) -0.017(4) -0.014(4) 0.010(4)
C12 0.082(6) 0.085(6) 0.048(5) -0.019(5) 0.001(4) 0.004(4)
C13 0.066(6) 0.119(8) 0.091(7) -0.030(6) 0.003(5) 0.032(6)
C14 0.111(8) 0.075(7) 0.088(7) -0.022(6) -0.007(6) -0.001(6)
C15 0.207(15) 0.092(8) 0.108(9) -0.061(9) -0.031(10) -0.006(7)
C16 0.046(4) 0.050(4) 0.044(4) -0.008(3) -0.013(4) -0.003(3)
C17 0.062(5) 0.086(6) 0.059(5) -0.009(5) -0.028(4) -0.006(4)
C18 0.058(5) 0.063(5) 0.087(6) -0.025(4) -0.013(5) 0.004(5)
C19 0.151(13) 0.130(11) 0.155(13) 0.018(9) -0.087(11) -0.016(10)
C20 0.169(14) 0.145(12) 0.134(12) 0.040(10) -0.052(11) -0.001(10)
C21 0.104(9) 0.062(7) 0.174(12) -0.015(6) 0.007(8) 0.003(7)
C22 0.134(13) 0.117(11) 0.31(2) -0.032(9) -0.077(14) 0.080(13)
C23 0.064(5) 0.054(5) 0.052(4) -0.009(4) -0.007(4) 0.000(4)
C24 0.113(8) 0.050(5) 0.084(6) -0.019(5) -0.004(6) -0.007(5)
C25 0.123(10) 0.087(9) 0.153(12) -0.003(7) -0.032(9) 0.004(8)
C26 0.25(2) 0.113(12) 0.25(2) -0.023(13) -0.071(18) -0.033(13)
C27 0.053(4) 0.063(5) 0.036(4) -0.020(4) -0.007(3) -0.008(3)
C28 0.067(5) 0.058(5) 0.065(5) -0.023(4) -0.014(4) 0.004(4)
C29 0.129(9) 0.061(6) 0.103(8) -0.049(6) -0.032(7) 0.005(5)
C30 0.167(12) 0.079(8) 0.146(11) -0.047(8) -0.040(9) 0.009(7)

loop_
_atom_site_label
_atom_site_occupancy
_atom_site_fract_x
_atom_site_fract_y
_atom_site_fract_z
_atom_site_U_iso_or_equiv
_atom_site_thermal_displace_type
_atom_site_calc_flag
_atom_site_refinement_flags
_atom_site_type_symbol
Sn1 1 .16618(4) .51355(4) .26968(3) .0498(2) Uani d . Sn
Sn2 1 -0.12148(4) .52959(4) .45381(3) .04069(15) Uani d . Sn
S1 1 .6214(2) .3932(2) .24971(15) .0574(5) Uani d . S
S2 1 .5663(2) .1967(2) .3130(2) .0853(7) Uani d . S
S3 1 -0.2731(2) .6148(2) .2180(2) .0694(6) Uani d . S
S4 1 -0.2112(2) .8031(2) .1428(2) .1047(10) Uani d . S
O1 1 .3469(5) .4643(5) .3109(4) .084(2) Uani d . O
O2 1 .3227(4) .4551(4) .4733(4) .0633(14) Uani d . O
O3 1 -.0197(4) .5547(4) .2531(3) .0514(12) Uani d . O
O4 1 .0779(5) .5626(4) .0948(4) .0673(15) Uani d . O
O5 1 .0763(4) .5051(3) .4136(3) .0404(10) Uani d . O
N1 1 .7249(6) .2172(5) .1461(5) .065(2) Uani d . N
N2 1 -0.4218(7) .8033(6) .2592(7) .109(3) Uani d . N
C1 1 .1973(7) .6583(6) .2501(6) .066(2) Uani d . C
H1A 1 .2201(7) .6749(6) .3088(6) .099 Uiso calc R H
H1B 1 .2682(7) .6496(6) .1935(6) .099 Uiso calc R H
C2 1 .0999(8) .7507(7) .2333(7) .079(3) Uani d . C
H2A 1 .0276(8) .7601(7) .2887(7) .118 Uiso calc R H
H2B 1 .0788(8) .7370(7) .1727(7) .118 Uiso calc R H
C3 1 .1322(9) .8498(7) .2239(7) .091(3) Uani d . C
H3A 1 .1460(9) .8675(7) .2866(7) .136 Uiso calc R H
H3B 1 .2079(9) .8396(7) .1720(7) .136 Uiso calc R H
C4 1 .0352(11) .9377(8) .1988(10) .141(5) Uani d . C
H4A 1 .0606(11) .9986(8) .1937(10) .211 Uiso calc R H
H4B 1 -.0396(11) .9494(8) .2506(10) .211 Uiso calc R H
H4C 1 .0224(11) .9214(8) .1360(10) .211 Uiso calc R H
C5 1 .2244(8) .3652(6) .1929(6) .080(3) Uani d . C
H5A 1 .2296(8) .3145(6) .2433(6) .120 Uiso calc R H
H5B 1 .1594(8) .3615(6) .1638(6) .120 Uiso calc R H
C6 1 .3385(13) .3319(13) .1138(10) .160(6) Uani d . C
H6A 1 .4031(13) .3016(13) .1465(10) .240 Uiso calc R H
H6B 1 .3329(13) .2766(13) .0740(10) .240 Uiso calc R H
C7 1 .3756(13) .3949(13) .0517(11) .170(7) Uani d . C
H7A 1 .3843(13) .4490(13) .0909(11) .255 Uiso calc R H
H7B 1 .3105(13) .4269(13) .0199(11) .255 Uiso calc R H
C8 1 .4980(10) .3545(12) -.0349(8) .158(6) Uani d . C
H8A 1 .5122(10) .4108(12) -.0740(8) .237 Uiso calc R H
H8B 1 .4909(10) .3029(12) -.0772(8) .237 Uiso calc R H
H8C 1 .5652(10) .3252(12) -.0058(8) .237 Uiso calc R H
C9 1 .3857(6) .4493(5) .3859(6) .050(2) Uani d . C
C10 1 .5232(6) .4235(6) .3734(5) .061(2) Uani d . C
H10A 1 .5475(6) .3654(6) .4135(5) .092 Uiso calc R H
H10B 1 .5379(6) .4817(6) .4015(5) .092 Uiso calc R H
C11 1 .6438(6) .2597(6) .2305(5) .054(2) Uani d . C
C12 1 .7953(8) .2739(7) .0761(6) .077(3) Uani d . C
H12A 1 .7487(8) .3464(7) .0824(6) .115 Uiso calc R H
H12B 1 .8079(8) .2486(7) .0079(6) .115 Uiso calc R H
C13 1 .9186(8) .2623(8) .0961(7) .097(3) Uani d . C
H13A 1 .9616(8) .3003(8) .0491(7) .145 Uiso calc R H
H13B 1 .9657(8) .1908(8) .0887(7) .145 Uiso calc R H
H13C 1 .9065(8) .2885(8) .1631(7) .145 Uiso calc R H
C14 1 .7569(10) .1062(7) .1198(8) .096(3) Uani d . C
H14A 1 .7429(10) .0694(7) .1805(8) .145 Uiso calc R H
H14B 1 .8429(10) .0800(7) .0848(8) .145 Uiso calc R H
C15 1 .6812(12) .0880(8) .0542(9) .134(5) Uani d . C
H15A 1 .7029(12) .0156(8) .0376(9) .201 Uiso calc R H
H15B 1 .6960(12) .1237(8) -.0063(9) .201 Uiso calc R H
H15C 1 .5961(12) .1132(8) .0892(9) .201 Uiso calc R H
C16 1 -.0153(6) .5626(5) .1579(5) .048(2) Uani d . C
C17 1 -0.1308(7) .5683(7) .1279(6) .070(2) Uani d . C
H17A 1 -0.1236(7) .4996(7) .1043(6) .105 Uiso calc R H
H17B 1 -0.1335(7) .6114(7) .0711(6) .105 Uiso calc R H
C18 1 -0.3087(7) .7493(6) .2076(6) .069(2) Uani d . C
C19 1 -0.5313(13) .7445(10) .3019(11) .150(6) Uani d . C
H19A 1 -0.6123(13) .7872(10) .3002(11) .225 Uiso calc R H
H19B 1 -0.5123(13) .6777(10) .2680(11) .225 Uiso calc R H
C20 1 -0.5150(13) .7381(10) .3934(10) .167(6) Uani d . C
H20A 1 -0.5702(13) .7054(10) .4345(10) .250 Uiso calc R H
H20B 1 -0.5308(13) .8060(10) .4218(10) .250 Uiso calc R H
H20C 1 -0.4323(13) .6982(10) .3901(10) .250 Uiso calc R H
C21 1 -0.4686(11) .9161(8) .2603(10) .124(4) Uani d . C
H21A 1 -0.4008(11) .9446(8) .2495(10) .186 Uiso calc R H
H21B 1 -0.5233(11) .9425(8) .3256(10) .186 Uiso calc R H
C22 1 -0.5374(12) .9511(10) .1787(13) .187(7) Uani d . C
H22A 1 -0.5667(12) 1.0250(10) .1814(13) .280 Uiso calc R H
H22B 1 -0.6053(12) .9240(10) .1900(13) .280 Uiso calc R H
H22C 1 -0.4829(12) .9260(10) .1139(13) .280 Uiso calc R H
C23 1 -0.1725(7) .6916(5) .4463(5) .060(2) Uani d . C
H23A 1 -0.1017(7) .7100(5) .4083(5) .090 Uiso calc R H
H23B 1 -0.2341(7) .7117(5) .4090(5) .090 Uiso calc R H
C24 1 -0.2208(9) .7526(6) .5433(7) .088(3) Uani d . C
H24A 1 -0.1659(9) .7253(6) .5855(7) .132 Uiso calc R H
H24B 1 -0.2995(9) .7440(6) .5766(7) .132 Uiso calc R H
C25 1 -0.2362(12) .8686(9) .5342(10) .128(4) Uani d . C
H25A 1 -0.2668(12) .9024(9) .6009(10) .193 Uiso calc R H
H25B 1 -0.1567(12) .8775(9) .5048(10) .193 Uiso calc R H
C26 1 -0.3187(16) .9184(11) .4738(13) .211(8) Uani d . C
H26A 1 -0.3242(16) .9901(11) .4711(13) .316 Uiso calc R H
H26B 1 -0.3982(16) .9115(11) .5033(13) .316 Uiso calc R H
H26C 1 -0.2880(16) .8866(11) .4071(13) .316 Uiso calc R H
C27 1 -0.1139(6) .3924(5) .3813(5) .051(2) Uani d . C
H27A 1 -0.1756(6) .4087(5) .3440(5) .076 Uiso calc R H
H27B 1 -.0348(6) .3672(5) .3331(5) .076 Uiso calc R H
C28 1 -0.1327(7) .3069(6) .4485(6) .063(2) Uani d . C
H28A 1 -.0766(7) .2949(6) .4908(6) .094 Uiso calc R H
H28B 1 -0.2152(7) .3290(6) .4919(6) .094 Uiso calc R H
C29 1 -0.1139(10) .2070(7) .3932(7) .093(3) Uani d . C
H29A 1 -0.1728(10) .2181(7) .3535(7) .139 Uiso calc R H
H29B 1 -.0329(10) .1865(7) .3473(7) .139 Uiso calc R H
C30 1 -0.1268(11) .1207(8) .4605(9) .129(4) Uani d . C
H30A 1 -0.1137(11) .0596(8) .4206(9) .193 Uiso calc R H
H30B 1 -0.2075(11) .1395(8) .5052(9) .193 Uiso calc R H
H30C 1 -.0674(11) .1078(8) .4990(9) .193 Uiso calc R H

loop_
_atom_type_symbol
_atom_type_description
_atom_type_scat_source
_atom_type_scat_dispersion_real
_atom_type_scat_dispersion_imag
C C 'International Tables Vol C Tables 4.2.6.8 and 6.1.1.4' .0033 .0016
H H 'International Tables Vol C Tables 4.2.6.8 and 6.1.1.4' .0000 .0000
N N 'International Tables Vol C Tables 4.2.6.8 and 6.1.1.4' .0061 .0033
O O 'International Tables Vol C Tables 4.2.6.8 and 6.1.1.4' .0106 .0060
S S 'International Tables Vol C Tables 4.2.6.8 and 6.1.1.4' .1246 .1234
Sn Sn 'International Tables Vol C Tables 4.2.6.8 and 6.1.1.4' -0.6537 1.4246

loop_
_geom_angle_atom_site_label_1
_geom_angle_atom_site_label_2
_geom_angle_atom_site_label_3
_geom_angle_site_symmetry_1
_geom_angle_site_symmetry_3
_geom_angle
_geom_angle_publ_flag
O1 Sn1 O3 . . 171.2(2) yes
O1 Sn1 O5 . . 90.5(2) yes
O1 Sn1 C1 . . 84.7(3) yes
O1 Sn1 C5 . . 86.3(3) yes
O3 Sn1 O5 . . 80.8(2) yes
O3 Sn1 C1 . . 99.6(2) yes
O3 Sn1 C5 . . 95.1(3) yes
O5 Sn1 C1 . . 109.8(2) yes
O5 Sn1 C5 . . 109.5(3) yes
C1 Sn1 C5 . . 139.6(3) yes
O5 Sn2 O2 . 2_566 168.5(2) yes
O5 Sn2 O2 2_566 2_566 91.8(2) yes
O5 Sn2 O5 2_566 . 76.7(2) yes
O5 Sn2 C23 2_566 . 107.8(2) yes
O5 Sn2 C27 2_566 . 108.6(2) yes
C23 Sn2 O2 . 2_566 88.2(3) yes
C23 Sn2 O5 . . 96.1(2) yes
C27 Sn2 O2 . 2_566 86.3(2) yes
C27 Sn2 O5 . . 96.4(2) yes
C27 Sn2 C23 . . 143.3(3) yes
C9 O1 Sn1 . . 139.4(5) yes
C9 O2 Sn2 . 2_566 134.7(5) yes
C16 O3 Sn1 . . 108.6(4) yes
Sn1 O5 Sn2 . 2_566 136.6(2) yes
Sn1 O5 Sn2 . . 120.0(2) yes
Sn2 O5 Sn2 2_566 . 103.3(2) yes
C11 S1 C10 . . 103.3(4) no
C18 S3 C17 . . 102.4(4) no
C11 N1 C12 . . 123.3(7) no
C11 N1 C14 . . 121.1(7) no
C12 N1 C14 . . 115.5(7) no
C18 N2 C21 . . 122.8(8) no
C18 N2 C19 . . 120.9(8) no
C21 N2 C19 . . 114.5(8) no
C2 C1 Sn1 . . 120.8(5) no
C1 C2 C3 . . 115.6(8) no
C4 C3 C2 . . 113.1(9) no
C6 C5 Sn1 . . 120.9(8) no
C7 C6 C5 . . 122.0(15) no
C6 C7 C8 . . 120.2(15) no
O1 C9 O2 . . 125.8(7) no
O1 C9 C10 . . 118.7(7) no
O2 C9 C10 . . 115.5(7) no
C9 C10 S1 . . 117.9(5) no
N1 C11 S2 . . 124.4(6) no
N1 C11 S1 . . 114.1(5) no
S2 C11 S1 . . 121.5(4) no
N1 C12 C13 . . 112.0(7) no
N1 C14 C15 . . 110.4(9) no
O4 C16 O3 . . 122.4(6) no
O4 C16 C17 . . 120.8(7) no
O3 C16 C17 . . 116.8(6) no
C16 C17 S3 . . 118.9(5) no
N2 C18 S4 . . 122.8(7) no
N2 C18 S3 . . 114.6(6) no
S4 C18 S3 . . 122.6(5) no
C20 C19 N2 . . 93.4(12) no
N2 C21 C22 . . 111.6(11) no
C24 C23 Sn2 . . 116.4(5) no
C23 C24 C25 . . 114.2(8) no
C26 C25 C24 . . 113.7(12) no
C28 C27 Sn2 . . 116.0(5) no
C29 C28 C27 . . 114.2(7) no
C30 C29 C28 . . 113.9(8) no

loop_
_geom_bond_atom_site_label_1
_geom_bond_atom_site_label_2
_geom_bond_site_symmetry_2
_geom_bond_distance
_geom_bond_publ_flag
Sn1 O1 . 2.264(5) yes
Sn1 O3 . 2.179(4) yes
Sn1 O5 . 2.020(4) yes
Sn1 C1 . 2.112(8) yes
Sn1 C5 . 2.139(8) yes
Sn2 O2 2_566 2.291(5) yes
Sn2 O5 . 2.192(4) yes
Sn2 O5 2_566 2.043(4) yes
Sn2 C23 . 2.114(7) yes
Sn2 C27 . 2.107(7) yes
Sn1 O1 . 2.264(5) no
S1 C11 . 1.774(7) no
S1 C10 . 1.781(7) no
S2 C11 . 1.664(7) no
S3 C18 . 1.765(8) no
S3 C17 . 1.768(8) no
S4 C18 . 1.619(8) no
O1 C9 . 1.226(8) no
O2 C9 . 1.237(8) no
O2 Sn2 2_566 2.291(5) no
O3 C16 . 1.305(7) no
O4 C16 . 1.220(8) no
O5 Sn2 2_566 2.043(4) no
N1 C11 . 1.321(8) no
N1 C12 . 1.473(9) no
N1 C14 . 1.475(10) no
N2 C18 . 1.341(10) no
N2 C21 . 1.469(11) no
N2 C19 . 1.70(2) no
C1 C2 . 1.493(10) no
C2 C3 . 1.505(11) no
C3 C4 . 1.496(13) no
C5 C6 . 1.461(14) no
C6 C7 . 1.29(2) no
C7 C8 . 1.584(15) no
C9 C10 . 1.527(9) no
C12 C13 . 1.520(11) no
C14 C15 . 1.499(14) no
C16 C17 . 1.511(10) no
C19 C20 . 1.323(14) no
C21 C22 . 1.54(2) no
C23 C24 . 1.479(10) no
C24 C25 . 1.541(13) no
C25 C26 . 1.45(2) no
C27 C28 . 1.506(9) no
C28 C29 . 1.505(10) no
C29 C30 . 1.502(12) no
